data_1543644
loop_
_publ_author_name
'Tofan, Daniel'
'Gabba\"i, Fran\,cois P.'

_publ_section_title
;
 Fluorinated antimony(v) derivatives: strong Lewis acidic properties and
 application to the complexation of formaldehyde in aqueous solutions
;
_journal_issue 11
_journal_name_full 'Chem. Sci.'
_journal_page_first 6768
_journal_paper_doi 10.1039/C6SC02558G
_journal_volume 7
_journal_year 2016
_chemical_formula_sum 'C25 H Cl7 F15 O2 Sb'
_chemical_formula_weight 988.16
_chemical_name_systematic
; 
 ? 
;
_space_group_IT_number 14
_symmetry_cell_setting monoclinic
_symmetry_space_group_name_Hall '-P 2yn'
_symmetry_space_group_name_H-M 'P 1 21/n 1'
_atom_sites_solution_hydrogens geom
_atom_sites_solution_primary direct
_atom_sites_solution_secondary difmap
_audit_creation_method SHELXL-97
_audit_update_record
;
2016-06-03 deposited with the CCDC.
2016-07-11 downloaded from the CCDC.
;
_cell_angle_alpha 90.00
_cell_angle_beta 103.941(3)
_cell_angle_gamma 90.00
_cell_formula_units_Z 4
_cell_length_a 10.364(2)
_cell_length_b 19.222(4)
_cell_length_c 15.466(4)
_cell_measurement_reflns_used 9574
_cell_measurement_temperature 150(2)
_cell_measurement_theta_max 27.87
_cell_measurement_theta_min 2.40
_cell_volume 2990.3(11)
_computing_structure_refinement 'SHELXL-97 (Sheldrick, 2008)'
_computing_structure_solution 'SHELXS-97 (Sheldrick, 2008)'
_diffrn_ambient_temperature 150(2)
_diffrn_measured_fraction_theta_full 1.000
_diffrn_measured_fraction_theta_max 1.000
_diffrn_measurement_device_type 'Bruker SMART APEX II'
_diffrn_radiation_monochromator graphite
_diffrn_radiation_source 'fine-focus sealed tube'
_diffrn_radiation_type MoK\a
_diffrn_radiation_wavelength 0.71073
_diffrn_reflns_av_R_equivalents 0.0684
_diffrn_reflns_av_sigmaI/netI 0.0332
_diffrn_reflns_limit_h_max 14
_diffrn_reflns_limit_h_min -14
_diffrn_reflns_limit_k_max 26
_diffrn_reflns_limit_k_min -26
_diffrn_reflns_limit_l_max 21
_diffrn_reflns_limit_l_min -21
_diffrn_reflns_number 75176
_diffrn_reflns_theta_full 29.13
_diffrn_reflns_theta_max 29.13
_diffrn_reflns_theta_min 1.72
_exptl_absorpt_coefficient_mu 1.671
_exptl_absorpt_correction_T_max 0.9673
_exptl_absorpt_correction_T_min 0.8507
_exptl_absorpt_correction_type multi-scan
_exptl_crystal_colour yellow
_exptl_crystal_density_diffrn 2.195
_exptl_crystal_density_method 'not measured'
_exptl_crystal_description plate
_exptl_crystal_F_000 1888
_exptl_crystal_size_max 0.10
_exptl_crystal_size_mid 0.10
_exptl_crystal_size_min 0.02
_refine_diff_density_max 0.460
_refine_diff_density_min -0.871
_refine_diff_density_rms 0.086
_refine_ls_extinction_method none
_refine_ls_goodness_of_fit_ref 1.047
_refine_ls_hydrogen_treatment mixed
_refine_ls_matrix_type full
_refine_ls_number_parameters 451
_refine_ls_number_reflns 8057
_refine_ls_number_restraints 0
_refine_ls_restrained_S_all 1.047
_refine_ls_R_factor_all 0.0357
_refine_ls_R_factor_gt 0.0266
_refine_ls_shift/su_max 0.004
_refine_ls_shift/su_mean 0.000
_refine_ls_structure_factor_coef Fsqd
_refine_ls_weighting_details 'calc w=1/[\s^2^(Fo^2^)+(0.0194P)^2^+2.7061P] where P=(Fo^2^+2Fc^2^)/3'
_refine_ls_weighting_scheme calc
_refine_ls_wR_factor_gt 0.0583
_refine_ls_wR_factor_ref 0.0640
_reflns_number_gt 6789
_reflns_number_total 8057
_reflns_threshold_expression >2sigma(I)
_cod_data_source_file c6sc02558g2.cif
_cod_data_source_block sbpf3q
_cod_depositor_comments 'Adding full bibliography for 1543644--1543652.cif.'
_cod_original_cell_volume 2990.2(12)
_cod_original_sg_symbol_H-M P2(1)/n
_cod_database_code 1543644

loop_
_symmetry_equiv_pos_as_xyz
'x, y, z'
'-x+1/2, y+1/2, -z+1/2'
'-x, -y, -z'
'x-1/2, -y-1/2, z-1/2'

loop_
_atom_site_label
_atom_site_type_symbol
_atom_site_fract_x
_atom_site_fract_y
_atom_site_fract_z
_atom_site_U_iso_or_equiv
_atom_site_adp_type
_atom_site_occupancy
_atom_site_symmetry_multiplicity
_atom_site_calc_flag
_atom_site_refinement_flags
Sb1 Sb 1.719260(13) 0.836168(7) -0.738414(9) 0.01772(4) Uani 1 1 d .
O1 O 1.89750(14) 0.88327(9) -0.72957(10) 0.0233(3) Uani 1 1 d .
O2 O 1.78790(14) 0.83551(8) -0.60631(10) 0.0219(3) Uani 1 1 d .
C11 C 1.5819(2) 0.75928(11) -0.71439(13) 0.0191(4) Uani 1 1 d .
F12 F 1.76670(12) 0.68436(7) -0.67583(9) 0.0289(3) Uani 1 1 d .
C12 C 1.6347(2) 0.69441(12) -0.68738(14) 0.0208(4) Uani 1 1 d .
F13 F 1.61219(14) 0.57700(7) -0.64721(10) 0.0333(3) Uani 1 1 d .
C13 C 1.5579(2) 0.63898(12) -0.67289(14) 0.0230(4) Uani 1 1 d .
F14 F 1.34510(14) 0.59605(7) -0.67228(10) 0.0319(3) Uani 1 1 d .
C14 C 1.4219(2) 0.64858(12) -0.68563(14) 0.0229(4) Uani 1 1 d .
F15 F 1.23438(12) 0.72108(8) -0.72799(10) 0.0318(3) Uani 1 1 d .
C15 C 1.3661(2) 0.71251(12) -0.71359(14) 0.0221(4) Uani 1 1 d .
F16 F 1.38672(13) 0.82764(7) -0.75643(9) 0.0270(3) Uani 1 1 d .
C16 C 1.4456(2) 0.76667(11) -0.72785(14) 0.0202(4) Uani 1 1 d .
C21 C 1.7541(2) 0.78332(11) -0.85139(14) 0.0198(4) Uani 1 1 d .
F22 F 1.54190(13) 0.81634(7) -0.93468(9) 0.0299(3) Uani 1 1 d .
C22 C 1.6575(2) 0.78326(11) -0.93080(14) 0.0222(4) Uani 1 1 d .
F23 F 1.58305(17) 0.75246(8) -1.08244(9) 0.0404(4) Uani 1 1 d .
C23 C 1.6771(3) 0.75038(12) -1.00623(15) 0.0284(5) Uani 1 1 d .
C24 C 1.7939(3) 0.71497(12) -1.00105(17) 0.0321(6) Uani 1 1 d .
F24 F 1.81450(19) 0.68232(8) -1.07336(10) 0.0464(4) Uani 1 1 d .
F25 F 2.00086(17) 0.67471(8) -0.91774(12) 0.0470(4) Uani 1 1 d .
C25 C 1.8904(3) 0.71152(12) -0.92230(18) 0.0307(5) Uani 1 1 d .
F26 F 1.96468(14) 0.74307(8) -0.77229(10) 0.0371(3) Uani 1 1 d .
C26 C 1.8698(2) 0.74637(12) -0.84831(16) 0.0257(5) Uani 1 1 d .
C31 C 1.6130(2) 0.92938(11) -0.77393(14) 0.0201(4) Uani 1 1 d .
F32 F 1.52915(14) 0.92477(7) -0.64458(9) 0.0291(3) Uani 1 1 d .
C32 C 1.5420(2) 0.95900(12) -0.71817(15) 0.0234(4) Uani 1 1 d .
F33 F 1.41653(15) 1.05219(8) -0.68072(11) 0.0395(4) Uani 1 1 d .
C33 C 1.4834(2) 1.02395(12) -0.73567(17) 0.0271(5) Uani 1 1 d .
F34 F 1.43663(16) 1.12082(8) -0.83033(12) 0.0444(4) Uani 1 1 d .
C34 C 1.4942(2) 1.05898(12) -0.81132(18) 0.0292(5) Uani 1 1 d .
F35 F 1.57264(15) 1.06485(7) -0.94208(10) 0.0352(3) Uani 1 1 d .
C35 C 1.5642(2) 1.03059(12) -0.86848(16) 0.0259(5) Uani 1 1 d .
F36 F 1.69468(13) 0.94045(7) -0.90333(9) 0.0276(3) Uani 1 1 d .
C36 C 1.6242(2) 0.96628(12) -0.84849(15) 0.0222(4) Uani 1 1 d .
C41 C 1.9616(2) 0.89713(11) -0.64481(14) 0.0195(4) Uani 1 1 d .
C42 C 1.90332(19) 0.87155(11) -0.57833(14) 0.0185(4) Uani 1 1 d .
C43 C 1.9635(2) 0.88152(11) -0.48928(14) 0.0192(4) Uani 1 1 d .
C44 C 2.0847(2) 0.91743(11) -0.46545(14) 0.0204(4) Uani 1 1 d .
C45 C 2.1429(2) 0.94331(11) -0.53129(14) 0.0207(4) Uani 1 1 d .
C46 C 2.0803(2) 0.93347(11) -0.62128(14) 0.0205(4) Uani 1 1 d .
Cl3 Cl 1.88919(6) 0.84790(3) -0.41024(4) 0.03046(13) Uani 1 1 d .
Cl3S Cl 1.46855(6) 0.60058(4) -0.45745(5) 0.04240(16) Uani 1 1 d .
Cl4 Cl 2.16313(6) 0.92776(3) -0.35405(4) 0.02953(12) Uani 1 1 d .
Cl5 Cl 2.29283(5) 0.98660(3) -0.50244(4) 0.03042(13) Uani 1 1 d .
Cl6 Cl 2.14774(6) 0.96520(3) -0.70469(4) 0.03147(13) Uani 1 1 d .
C1S C 1.6332(2) 0.62315(13) -0.40578(16) 0.0288(5) Uani 1 1 d .
H1S H 1.6387 0.6331 -0.3415 0.035 Uiso 1 1 calc R
Cl1S Cl 1.68159(8) 0.69857(4) -0.45475(5) 0.04274(16) Uani 1 1 d .
Cl2S Cl 1.74102(7) 0.55384(4) -0.41222(5) 0.04091(15) Uani 1 1 d .

loop_
_atom_site_aniso_label
_atom_site_aniso_U_11
_atom_site_aniso_U_22
_atom_site_aniso_U_33
_atom_site_aniso_U_23
_atom_site_aniso_U_13
_atom_site_aniso_U_12
Sb1 0.01605(7) 0.02089(7) 0.01538(7) 0.00081(5) 0.00213(5) -0.00203(5)
O1 0.0199(7) 0.0336(9) 0.0159(7) -0.0001(6) 0.0034(6) -0.0075(6)
O2 0.0199(7) 0.0301(8) 0.0150(7) 0.0017(6) 0.0025(6) -0.0078(6)
C11 0.0199(10) 0.0206(10) 0.0162(9) -0.0014(8) 0.0031(8) -0.0041(8)
F12 0.0187(6) 0.0316(7) 0.0354(8) 0.0050(6) 0.0043(5) 0.0028(5)
C12 0.0161(9) 0.0275(11) 0.0181(10) 0.0007(8) 0.0030(8) 0.0005(8)
F13 0.0358(8) 0.0230(7) 0.0395(8) 0.0076(6) 0.0057(6) 0.0016(6)
C13 0.0284(11) 0.0210(10) 0.0193(10) 0.0017(8) 0.0051(8) 0.0006(9)
F14 0.0328(7) 0.0282(7) 0.0366(8) 0.0002(6) 0.0118(6) -0.0125(6)
C14 0.0258(11) 0.0250(11) 0.0193(10) -0.0038(8) 0.0081(8) -0.0089(9)
F15 0.0168(6) 0.0367(8) 0.0427(8) -0.0048(6) 0.0090(6) -0.0052(6)
C15 0.0173(9) 0.0287(12) 0.0209(10) -0.0055(9) 0.0060(8) -0.0031(8)
F16 0.0214(6) 0.0232(7) 0.0343(7) 0.0006(6) 0.0022(5) 0.0019(5)
C16 0.0204(10) 0.0214(10) 0.0172(9) -0.0024(8) 0.0015(8) 0.0000(8)
C21 0.0226(10) 0.0209(10) 0.0161(9) -0.0004(8) 0.0049(8) -0.0021(8)
F22 0.0232(6) 0.0310(7) 0.0310(7) 0.0013(6) -0.0021(5) 0.0010(6)
C22 0.0242(10) 0.0196(10) 0.0218(10) 0.0010(8) 0.0040(8) -0.0015(8)
F23 0.0615(10) 0.0330(8) 0.0198(7) -0.0020(6) -0.0039(7) -0.0125(7)
C23 0.0443(14) 0.0217(11) 0.0177(10) 0.0008(9) 0.0046(10) -0.0108(10)
C24 0.0561(16) 0.0186(11) 0.0288(12) -0.0006(9) 0.0245(12) -0.0066(11)
F24 0.0851(13) 0.0290(8) 0.0361(9) -0.0066(7) 0.0361(9) -0.0057(8)
F25 0.0485(10) 0.0366(9) 0.0659(12) 0.0036(8) 0.0333(9) 0.0151(7)
C25 0.0373(13) 0.0204(11) 0.0413(14) 0.0036(10) 0.0228(11) 0.0031(10)
F26 0.0250(7) 0.0448(9) 0.0376(8) 0.0041(7) -0.0002(6) 0.0090(6)
C26 0.0230(11) 0.0267(12) 0.0274(11) 0.0047(9) 0.0062(9) 0.0016(9)
C31 0.0200(10) 0.0182(10) 0.0212(10) -0.0009(8) 0.0032(8) -0.0013(8)
F32 0.0334(7) 0.0325(8) 0.0238(7) -0.0048(6) 0.0115(6) -0.0077(6)
C32 0.0206(10) 0.0236(11) 0.0252(11) -0.0054(9) 0.0041(8) -0.0086(9)
F33 0.0372(8) 0.0329(8) 0.0554(10) -0.0162(7) 0.0249(7) -0.0038(7)
C33 0.0214(10) 0.0238(11) 0.0381(13) -0.0104(10) 0.0110(9) -0.0054(9)
F34 0.0394(9) 0.0209(7) 0.0769(12) 0.0047(8) 0.0217(8) 0.0085(6)
C34 0.0215(11) 0.0174(11) 0.0483(15) -0.0010(10) 0.0073(10) -0.0005(9)
F35 0.0380(8) 0.0287(8) 0.0398(8) 0.0143(6) 0.0108(7) 0.0025(6)
C35 0.0220(10) 0.0221(11) 0.0320(12) 0.0037(9) 0.0035(9) -0.0035(9)
F36 0.0303(7) 0.0271(7) 0.0286(7) 0.0031(6) 0.0135(6) 0.0031(6)
C36 0.0196(10) 0.0221(11) 0.0255(11) -0.0028(9) 0.0062(8) -0.0020(8)
C41 0.0177(9) 0.0220(10) 0.0179(10) -0.0006(8) 0.0025(8) -0.0012(8)
C42 0.0158(9) 0.0193(10) 0.0192(10) 0.0005(8) 0.0016(8) -0.0010(8)
C43 0.0223(10) 0.0186(10) 0.0163(9) 0.0018(8) 0.0043(8) -0.0012(8)
C44 0.0219(10) 0.0195(10) 0.0167(9) -0.0016(8) -0.0010(8) 0.0003(8)
C45 0.0184(9) 0.0190(10) 0.0228(10) -0.0012(8) 0.0015(8) -0.0029(8)
C46 0.0202(10) 0.0221(10) 0.0202(10) -0.0001(8) 0.0070(8) -0.0033(8)
Cl3 0.0346(3) 0.0392(3) 0.0174(2) 0.0035(2) 0.0060(2) -0.0113(2)
Cl3S 0.0286(3) 0.0518(4) 0.0468(4) -0.0057(3) 0.0090(3) -0.0043(3)
Cl4 0.0317(3) 0.0348(3) 0.0179(2) -0.0020(2) -0.0021(2) -0.0076(2)
Cl5 0.0238(3) 0.0361(3) 0.0293(3) -0.0049(2) 0.0023(2) -0.0124(2)
Cl6 0.0295(3) 0.0429(3) 0.0238(3) -0.0019(2) 0.0100(2) -0.0157(3)
C1S 0.0314(12) 0.0328(13) 0.0225(11) -0.0015(10) 0.0067(9) -0.0015(10)
Cl1S 0.0543(4) 0.0346(3) 0.0368(3) 0.0055(3) 0.0061(3) -0.0093(3)
Cl2S 0.0379(3) 0.0395(4) 0.0455(4) 0.0012(3) 0.0106(3) 0.0089(3)

loop_
_atom_type_symbol
_atom_type_description
_atom_type_scat_dispersion_real
_atom_type_scat_dispersion_imag
_atom_type_scat_source
C C 0.0033 0.0016 'International Tables Vol C Tables 4.2.6.8 and 6.1.1.4'
H H 0.0000 0.0000 'International Tables Vol C Tables 4.2.6.8 and 6.1.1.4'
O O 0.0106 0.0060 'International Tables Vol C Tables 4.2.6.8 and 6.1.1.4'
F F 0.0171 0.0103 'International Tables Vol C Tables 4.2.6.8 and 6.1.1.4'
Cl Cl 0.1484 0.1585 'International Tables Vol C Tables 4.2.6.8 and 6.1.1.4'
Sb Sb -0.5866 1.5461 'International Tables Vol C Tables 4.2.6.8 and 6.1.1.4'

loop_
_geom_angle_atom_site_label_1
_geom_angle_atom_site_label_2
_geom_angle_atom_site_label_3
_geom_angle
O2 Sb1 O1 80.78(6)
O2 Sb1 C31 107.91(7)
O1 Sb1 C31 92.78(7)
O2 Sb1 C21 138.53(7)
O1 Sb1 C21 86.35(7)
C31 Sb1 C21 111.97(8)
O2 Sb1 C11 84.60(7)
O1 Sb1 C11 157.75(7)
C31 Sb1 C11 107.70(8)
C21 Sb1 C11 93.70(8)
C41 O1 Sb1 112.40(12)
C42 O2 Sb1 113.07(12)
C16 C11 C12 116.87(19)
C16 C11 Sb1 126.77(16)
C12 C11 Sb1 116.25(15)
F12 C12 C13 118.3(2)
F12 C12 C11 118.84(19)
C13 C12 C11 122.9(2)
F13 C13 C12 121.2(2)
F13 C13 C14 120.1(2)
C12 C13 C14 118.7(2)
F14 C14 C15 120.1(2)
F14 C14 C13 120.1(2)
C15 C14 C13 119.8(2)
F15 C15 C16 120.4(2)
F15 C15 C14 119.6(2)
C16 C15 C14 120.0(2)
F16 C16 C15 117.95(19)
F16 C16 C11 120.28(19)
C15 C16 C11 121.8(2)
C26 C21 C22 117.7(2)
C26 C21 Sb1 122.29(16)
C22 C21 Sb1 119.94(16)
F22 C22 C23 119.2(2)
F22 C22 C21 119.04(19)
C23 C22 C21 121.7(2)
F23 C23 C24 120.7(2)
F23 C23 C22 120.4(2)
C24 C23 C22 118.9(2)
F24 C24 C23 119.8(2)
F24 C24 C25 119.1(2)
C23 C24 C25 121.1(2)
F25 C25 C24 120.2(2)
F25 C25 C26 120.9(2)
C24 C25 C26 118.9(2)
F26 C26 C21 120.0(2)
F26 C26 C25 118.4(2)
C21 C26 C25 121.6(2)
C36 C31 C32 118.2(2)
C36 C31 Sb1 120.66(16)
C32 C31 Sb1 120.72(16)
F32 C32 C31 120.0(2)
F32 C32 C33 118.4(2)
C31 C32 C33 121.5(2)
F33 C33 C34 120.2(2)
F33 C33 C32 120.8(2)
C34 C33 C32 119.0(2)
F34 C34 C33 120.0(2)
F34 C34 C35 119.2(2)
C33 C34 C35 120.8(2)
F35 C35 C34 120.1(2)
F35 C35 C36 120.8(2)
C34 C35 C36 119.1(2)
F36 C36 C31 120.4(2)
F36 C36 C35 118.2(2)
C31 C36 C35 121.4(2)
O1 C41 C46 123.67(19)
O1 C41 C42 116.53(18)
C46 C41 C42 119.79(19)
O2 C42 C43 122.61(18)
O2 C42 C41 116.56(18)
C43 C42 C41 120.81(19)
C42 C43 C44 119.38(19)
C42 C43 Cl3 119.00(16)
C44 C43 Cl3 121.61(16)
C45 C44 C43 120.10(19)
C45 C44 Cl4 120.26(16)
C43 C44 Cl4 119.63(16)
C44 C45 C46 119.97(19)
C44 C45 Cl5 120.32(16)
C46 C45 Cl5 119.71(16)
C41 C46 C45 119.94(19)
C41 C46 Cl6 118.52(16)
C45 C46 Cl6 121.54(16)
Cl3S C1S Cl2S 110.40(14)
Cl3S C1S Cl1S 110.70(14)
Cl2S C1S Cl1S 110.39(13)

loop_
_geom_bond_atom_site_label_1
_geom_bond_atom_site_label_2
_geom_bond_distance
Sb1 O2 1.9951(15)
Sb1 O1 2.0321(15)
Sb1 C31 2.106(2)
Sb1 C21 2.126(2)
Sb1 C11 2.145(2)
O1 C41 1.346(2)
O2 C42 1.360(2)
C11 C16 1.385(3)
C11 C12 1.385(3)
F12 C12 1.350(2)
C12 C13 1.380(3)
F13 C13 1.337(3)
C13 C14 1.388(3)
F14 C14 1.332(2)
C14 C15 1.383(3)
F15 C15 1.339(2)
C15 C16 1.379(3)
F16 C16 1.346(2)
C21 C26 1.385(3)
C21 C22 1.385(3)
F22 C22 1.345(3)
C22 C23 1.384(3)
F23 C23 1.337(3)
C23 C24 1.374(4)
C24 F24 1.344(3)
C24 C25 1.379(4)
F25 C25 1.333(3)
C25 C26 1.386(3)
F26 C26 1.340(3)
C31 C36 1.382(3)
C31 C32 1.383(3)
F32 C32 1.349(3)
C32 C33 1.386(3)
F33 C33 1.334(3)
C33 C34 1.378(4)
F34 C34 1.331(3)
C34 C35 1.384(3)
F35 C35 1.336(3)
C35 C36 1.385(3)
F36 C36 1.341(2)
C41 C46 1.385(3)
C41 C42 1.401(3)
C42 C43 1.382(3)
C43 C44 1.402(3)
C43 Cl3 1.720(2)
C44 C45 1.394(3)
C44 Cl4 1.730(2)
C45 C46 1.399(3)
C45 Cl5 1.724(2)
C46 Cl6 1.720(2)
Cl3S C1S 1.755(3)
C1S Cl2S 1.757(3)
C1S Cl1S 1.763(3)
